data_7242811
loop_
_publ_author_name
'Lu, Xue'
'Zhao, Ying'
'Wang, Xiu-Li'
'Liu, Guo-Cheng'
'Xu, Na'
'Lin, Hong-Yan'
'Wang, Xiang'

_publ_section_title
;
 Six CoII coordination polymers exhibiting UV-light-driven photocatalysis
 for the degradation of organic dyes
;
_journal_issue 21
_journal_name_full CrystEngComm
_journal_page_first 3828
_journal_page_last 3837
_journal_paper_doi 10.1039/D1CE00345C
_journal_volume 23
_journal_year 2021
_chemical_formula_sum 'C20 H22 Co N2 O6'
_chemical_formula_weight 445.32
_space_group_crystal_system triclinic
_space_group_IT_number 2
_space_group_name_Hall '-P 1'
_space_group_name_H-M_alt 'P -1'
_atom_sites_solution_hydrogens mixed
_audit_creation_method SHELXL-2018/3
_audit_update_record
;
2020-09-20 deposited with the CCDC.	2021-04-22 downloaded from the CCDC.
;
_cell_angle_alpha 79.294(2)
_cell_angle_beta 72.690(2)
_cell_angle_gamma 74.067(2)
_cell_formula_units_Z 2
_cell_length_a 8.6180(11)
_cell_length_b 9.1037(12)
_cell_length_c 13.5328(17)
_cell_measurement_reflns_used 3539
_cell_measurement_temperature 296(2)
_cell_measurement_theta_max 28.492
_cell_measurement_theta_min 1.586
_cell_volume 968.4(2)
_computing_structure_refinement 'SHELXL-2018/3 (Sheldrick, 2018)'
_diffrn_ambient_temperature 296(2)
_diffrn_measured_fraction_theta_full 0.996
_diffrn_measured_fraction_theta_max 0.984
_diffrn_measurement_device_type 'CCD area detector'
_diffrn_measurement_method 'phi and omega scans'
_diffrn_radiation_type MoK\a
_diffrn_radiation_wavelength 0.71069
_diffrn_reflns_av_R_equivalents 0.0126
_diffrn_reflns_av_unetI/netI 0.0275
_diffrn_reflns_Laue_measured_fraction_full 0.996
_diffrn_reflns_Laue_measured_fraction_max 0.984
_diffrn_reflns_limit_h_max 11
_diffrn_reflns_limit_h_min -10
_diffrn_reflns_limit_k_max 12
_diffrn_reflns_limit_k_min -8
_diffrn_reflns_limit_l_max 17
_diffrn_reflns_limit_l_min -18
_diffrn_reflns_number 7095
_diffrn_reflns_point_group_measured_fraction_full 0.996
_diffrn_reflns_point_group_measured_fraction_max 0.984
_diffrn_reflns_theta_full 25.240
_diffrn_reflns_theta_max 28.492
_diffrn_reflns_theta_min 1.586
_exptl_absorpt_coefficient_mu 0.927
_exptl_absorpt_correction_type multi-scan
_exptl_absorpt_process_details SADABS
_exptl_crystal_colour purple
_exptl_crystal_density_diffrn 1.527
_exptl_crystal_description block
_exptl_crystal_F_000 462
_exptl_crystal_size_max 0.150
_exptl_crystal_size_mid 0.150
_exptl_crystal_size_min 0.130
_exptl_transmission_factor_max 0.889
_exptl_transmission_factor_min 0.873
_refine_diff_density_max 0.516
_refine_diff_density_min -0.280
_refine_diff_density_rms 0.065
_refine_ls_extinction_method none
_refine_ls_goodness_of_fit_ref 1.010
_refine_ls_hydrogen_treatment mixed
_refine_ls_matrix_type full
_refine_ls_number_parameters 342
_refine_ls_number_reflns 4817
_refine_ls_number_restraints 0
_refine_ls_restrained_S_all 1.010
_refine_ls_R_factor_all 0.0442
_refine_ls_R_factor_gt 0.0346
_refine_ls_shift/su_max 0.000
_refine_ls_shift/su_mean 0.000
_refine_ls_structure_factor_coef Fsqd
_refine_ls_weighting_details 'w=1/[\s^2^(Fo^2^)+(0.0629P)^2^+0.1633P] where P=(Fo^2^+2Fc^2^)/3'
_refine_ls_weighting_scheme calc
_refine_ls_wR_factor_gt 0.0904
_refine_ls_wR_factor_ref 0.0968
_reflns_Friedel_coverage 0.000
_reflns_number_gt 4107
_reflns_number_total 4817
_reflns_threshold_expression 'I > 2\s(I)'
_cod_data_source_file d1ce00345c2.cif
_cod_data_source_block 4
_cod_depositor_comments
;
The following automatic conversions were performed:

data item '_exptl_absorpt_correction_type' value 'Multi-scan' was
changed to 'multi-scan' in accordance with the
/home/data/users/saulius/crontab/automatic-downloads/rss-feeds/RSC/lib/dictionaries/cif_core.dic
dictionary named 'cif_core.dic' version 2.4.2 last updated on
2011-04-26.

Automatic conversion script
Id: cif_fix_values 7556 2019-12-06 15:28:31Z antanas 

 Adding full bibliography for 7242810--7242815.cif.
;
_cod_database_code 7242811
_shelx_shelxl_version_number 2018/3
_shelx_space_group_comment
;
The symmetry employed for this shelxl refinement is uniquely defined
by the following loop, which should always be used as a source of
symmetry information in preference to the above space-group names.
They are only intended as comments.
;
_shelx_estimated_absorpt_t_min 0.873
_shelx_estimated_absorpt_t_max 0.889

loop_
_space_group_symop_operation_xyz
'x, y, z'
'-x, -y, -z'

loop_
_atom_site_label
_atom_site_type_symbol
_atom_site_fract_x
_atom_site_fract_y
_atom_site_fract_z
_atom_site_U_iso_or_equiv
_atom_site_adp_type
_atom_site_occupancy
_atom_site_site_symmetry_order
_atom_site_calc_flag
_atom_site_refinement_flags_posn
_atom_site_refinement_flags_adp
_atom_site_refinement_flags_occupancy
_atom_site_disorder_assembly
_atom_site_disorder_group
Co1 Co 0.43843(3) -0.47122(3) -0.39824(2) 0.02292(9) Uani 1 1 d . . . . .
N1 N 0.40585(19) -0.38702(17) -0.26034(11) 0.0262(3) Uani 1 1 d . . . . .
O3 O 0.6548(2) -0.33866(16) -0.64190(12) 0.0394(3) Uani 1 1 d . . . . .
O4 O 1.22949(16) -0.34393(16) -0.43869(11) 0.0347(3) Uani 1 1 d . . . . .
O5 O 1.33197(17) -0.39081(18) -0.60417(12) 0.0410(4) Uani 1 1 d . . . . .
O2 O 0.56320(19) -0.29989(18) -0.47531(12) 0.0435(4) Uani 1 1 d . . . . .
O1W O 0.4686(3) 0.1330(3) -0.19657(16) 0.0670(6) Uani 1 1 d . . . . .
C17 C 1.0617(2) -0.22567(19) -0.55771(14) 0.0236(3) Uani 1 1 d . . . . .
O1 O 0.1971(2) -0.00290(19) 0.17095(12) 0.0484(4) Uani 1 1 d . . . . .
N2 N 0.3015(2) -0.01104(19) -0.00240(13) 0.0362(4) Uani 1 1 d . . . . .
C10 C 0.0230(3) 0.4561(2) -0.04229(15) 0.0338(4) Uani 1 1 d . . . . .
C20 C 0.8793(2) -0.1526(2) -0.68121(15) 0.0302(4) Uani 1 1 d . . . . .
C8 C 0.1422(2) 0.2317(2) 0.06264(15) 0.0330(4) Uani 1 1 d . . . . .
C13 C 0.6412(2) -0.2672(2) -0.56667(15) 0.0263(4) Uani 1 1 d . . . . .
C1 C 0.5136(3) -0.4427(2) -0.20115(16) 0.0381(5) Uani 1 1 d . . . . .
C7 C 0.2168(2) 0.0632(2) 0.08182(15) 0.0331(4) Uani 1 1 d . . . . .
C4 C 0.2694(3) -0.1891(2) -0.14887(16) 0.0362(4) Uani 1 1 d . . . . .
C19 C 1.0251(2) -0.2713(2) -0.65000(14) 0.0270(4) Uani 1 1 d . . . . .
C14 C 0.7216(2) -0.13078(19) -0.59076(15) 0.0251(3) Uani 1 1 d . . . . .
C5 C 0.2865(3) -0.2612(2) -0.23381(16) 0.0333(4) Uani 1 1 d . . . . .
C18 C 1.2189(2) -0.32973(19) -0.53087(14) 0.0253(3) Uani 1 1 d . . . . .
C3 C 0.3805(2) -0.2461(2) -0.08760(14) 0.0292(4) Uani 1 1 d . . . . .
C2 C 0.5046(3) -0.3760(2) -0.11560(16) 0.0370(5) Uani 1 1 d . . . . .
C12 C -0.0965(3) 0.6797(2) -0.14659(16) 0.0389(5) Uani 1 1 d . . . . .
C6 C 0.3675(3) -0.1767(2) 0.00802(17) 0.0392(5) Uani 1 1 d . . . . .
C11 C -0.0168(3) 0.5283(3) -0.13730(16) 0.0410(5) Uani 1 1 d . . . . .
C9 C 0.1056(3) 0.2990(2) -0.02985(16) 0.0356(4) Uani 1 1 d . . . . .
C15 C 0.7580(2) -0.0923(2) -0.49623(17) 0.0316(4) Uani 1 1 d . . . . .
C16 C 0.9073(2) -0.2076(2) -0.46567(15) 0.0296(4) Uani 1 1 d . . . . .
H16A H 0.931270 -0.172667 -0.409491 0.035 Uiso 1 1 calc R U . . .
H16B H 0.879464 -0.306533 -0.440618 0.035 Uiso 1 1 calc R U . . .
H19A H 0.996(3) -0.374(3) -0.6331(18) 0.038(6) Uiso 1 1 d . . . . .
H17A H 1.091(3) -0.125(3) -0.5808(16) 0.033(6) Uiso 1 1 d . . . . .
H15A H 0.779(3) 0.011(3) -0.5079(18) 0.041(6) Uiso 1 1 d . . . . .
H2B H 0.337(3) 0.037(3) -0.0617(19) 0.037(6) Uiso 1 1 d . . . . .
H19B H 1.122(3) -0.281(3) -0.7084(18) 0.037(6) Uiso 1 1 d . . . . .
H14A H 0.641(3) -0.047(2) -0.6099(16) 0.031(5) Uiso 1 1 d . . . . .
H20A H 0.856(3) -0.184(3) -0.7395(18) 0.034(6) Uiso 1 1 d . . . . .
H4A H 0.184(3) -0.101(3) -0.1346(18) 0.040(6) Uiso 1 1 d . . . . .
H12A H -0.124(3) 0.727(3) -0.2104(19) 0.046(7) Uiso 1 1 d . . . . .
H5A H 0.207(3) -0.223(3) -0.278(2) 0.055(7) Uiso 1 1 d . . . . .
H15B H 0.662(4) -0.088(3) -0.437(2) 0.054(8) Uiso 1 1 d . . . . .
H1A H 0.600(3) -0.529(3) -0.2241(18) 0.040(6) Uiso 1 1 d . . . . .
H9A H 0.127(3) 0.239(3) -0.0836(18) 0.035(6) Uiso 1 1 d . . . . .
H6A H 0.481(3) -0.205(3) 0.0218(19) 0.047(7) Uiso 1 1 d . . . . .
H11A H 0.017(3) 0.468(3) -0.1936(18) 0.038(6) Uiso 1 1 d . . . . .
H2A H 0.584(3) -0.416(3) -0.079(2) 0.054(7) Uiso 1 1 d . . . . .
H6B H 0.286(4) -0.223(3) 0.070(2) 0.061(8) Uiso 1 1 d . . . . .
H20B H 0.913(3) -0.056(3) -0.704(2) 0.047(7) Uiso 1 1 d . . . . .
H1WA H 0.451(4) 0.187(4) -0.241(3) 0.075(11) Uiso 1 1 d . . . . .
H1WB H 0.570(5) 0.106(5) -0.214(3) 0.101(15) Uiso 1 1 d . . . . .

loop_
_atom_site_aniso_label
_atom_site_aniso_U_11
_atom_site_aniso_U_22
_atom_site_aniso_U_33
_atom_site_aniso_U_23
_atom_site_aniso_U_13
_atom_site_aniso_U_12
Co1 0.02014(13) 0.02615(13) 0.02487(13) -0.00598(9) -0.01076(9) -0.00189(9)
N1 0.0270(7) 0.0264(7) 0.0262(7) -0.0048(6) -0.0100(6) -0.0032(6)
O3 0.0499(9) 0.0325(7) 0.0459(8) -0.0042(6) -0.0220(7) -0.0160(6)
O4 0.0269(7) 0.0420(7) 0.0348(7) -0.0029(6) -0.0171(6) 0.0015(5)
O5 0.0257(7) 0.0503(8) 0.0456(8) -0.0191(7) -0.0187(6) 0.0128(6)
O2 0.0429(8) 0.0500(9) 0.0419(8) 0.0038(7) -0.0083(7) -0.0267(7)
O1W 0.0615(14) 0.0899(16) 0.0423(10) 0.0230(11) -0.0213(10) -0.0175(12)
C17 0.0199(7) 0.0215(8) 0.0320(9) -0.0037(7) -0.0126(7) -0.0024(6)
O1 0.0599(10) 0.0429(8) 0.0311(8) -0.0027(6) -0.0033(7) -0.0038(7)
N2 0.0526(11) 0.0280(8) 0.0266(8) -0.0058(7) -0.0099(8) -0.0060(7)
C10 0.0347(10) 0.0363(10) 0.0304(9) -0.0119(8) -0.0103(8) -0.0008(8)
C20 0.0247(8) 0.0346(9) 0.0317(9) 0.0072(8) -0.0147(7) -0.0068(7)
C8 0.0324(9) 0.0332(9) 0.0314(9) -0.0096(8) -0.0074(8) -0.0017(7)
C13 0.0201(8) 0.0249(8) 0.0377(10) 0.0012(7) -0.0163(7) -0.0048(6)
C1 0.0382(10) 0.0372(10) 0.0372(10) -0.0133(8) -0.0189(9) 0.0100(8)
C7 0.0335(10) 0.0345(10) 0.0309(9) -0.0072(8) -0.0076(8) -0.0060(8)
C4 0.0377(10) 0.0300(9) 0.0404(11) -0.0123(8) -0.0178(9) 0.0067(8)
C19 0.0211(8) 0.0342(9) 0.0258(9) -0.0054(7) -0.0095(7) -0.0018(7)
C14 0.0192(7) 0.0199(7) 0.0375(9) 0.0016(7) -0.0143(7) -0.0023(6)
C5 0.0345(10) 0.0315(9) 0.0365(10) -0.0081(8) -0.0199(8) 0.0024(8)
C18 0.0212(8) 0.0219(7) 0.0367(9) -0.0044(7) -0.0146(7) -0.0027(6)
C3 0.0374(10) 0.0247(8) 0.0269(9) -0.0038(7) -0.0112(8) -0.0059(7)
C2 0.0401(11) 0.0391(10) 0.0333(10) -0.0088(8) -0.0213(9) 0.0041(8)
C12 0.0481(12) 0.0395(11) 0.0286(10) -0.0099(8) -0.0138(9) -0.0016(9)
C6 0.0587(14) 0.0291(9) 0.0324(10) -0.0086(8) -0.0201(10) -0.0019(9)
C11 0.0528(13) 0.0400(11) 0.0301(10) -0.0153(9) -0.0153(9) 0.0018(9)
C9 0.0408(11) 0.0353(10) 0.0306(10) -0.0151(8) -0.0092(8) -0.0013(8)
C15 0.0219(8) 0.0298(9) 0.0463(11) -0.0171(8) -0.0125(8) 0.0015(7)
C16 0.0237(8) 0.0356(9) 0.0314(9) -0.0111(8) -0.0129(7) 0.0007(7)

loop_
_atom_type_symbol
_atom_type_description
_atom_type_scat_dispersion_real
_atom_type_scat_dispersion_imag
_atom_type_scat_source
C C 0.0033 0.0016 'International Tables Vol C Tables 4.2.6.8 and 6.1.1.4'
H H 0.0000 0.0000 'International Tables Vol C Tables 4.2.6.8 and 6.1.1.4'
N N 0.0061 0.0033 'International Tables Vol C Tables 4.2.6.8 and 6.1.1.4'
O O 0.0106 0.0060 'International Tables Vol C Tables 4.2.6.8 and 6.1.1.4'
Co Co 0.3494 0.9721 'International Tables Vol C Tables 4.2.6.8 and 6.1.1.4'

loop_
_geom_angle_atom_site_label_1
_geom_angle_atom_site_label_2
_geom_angle_atom_site_label_3
_geom_angle
_geom_angle_site_symmetry_1
_geom_angle_site_symmetry_3
_geom_angle_publ_flag
O4 Co1 O3 91.73(6) 1_455 2_644 ?
O4 Co1 O5 165.56(6) 1_455 2_744 ?
O3 Co1 O5 88.43(7) 2_644 2_744 ?
O4 Co1 N1 100.03(6) 1_455 . ?
O3 Co1 N1 105.83(6) 2_644 . ?
O5 Co1 N1 93.81(6) 2_744 . ?
O4 Co1 O2 89.81(6) 1_455 . ?
O3 Co1 O2 165.31(6) 2_644 . ?
O5 Co1 O2 86.48(7) 2_744 . ?
N1 Co1 O2 88.27(6) . . ?
O4 Co1 Co1 86.38(4) 1_455 2_644 ?
O3 Co1 Co1 91.74(5) 2_644 2_644 ?
O5 Co1 Co1 79.18(4) 2_744 2_644 ?
N1 Co1 Co1 160.98(5) . 2_644 ?
O2 Co1 Co1 73.77(5) . 2_644 ?
C5 N1 C1 117.37(16) . . ?
C5 N1 Co1 120.05(12) . . ?
C1 N1 Co1 122.08(12) . . ?
C13 O3 Co1 115.17(13) . 2_644 ?
C18 O4 Co1 120.89(12) . 1_655 ?
C18 O5 Co1 129.03(12) . 2_744 ?
C13 O2 Co1 135.09(14) . . ?
C16 C17 C18 114.12(15) . . ?
C16 C17 C19 110.74(14) . . ?
C18 C17 C19 112.89(14) . . ?
C7 N2 C6 120.93(17) . . ?
C10 C10 C9 119.2(2) 2_565 . ?
C10 C10 C11 118.9(2) 2_565 . ?
C9 C10 C11 121.90(17) . . ?
C19 C20 C14 112.09(15) . . ?
C9 C8 C12 119.60(17) . 2_565 ?
C9 C8 C7 122.46(17) . . ?
C12 C8 C7 117.75(17) 2_565 . ?
O2 C13 O3 123.91(17) . . ?
O2 C13 C14 118.43(17) . . ?
O3 C13 C14 117.65(17) . . ?
N1 C1 C2 122.67(18) . . ?
O1 C7 N2 122.38(18) . . ?
O1 C7 C8 120.61(17) . . ?
N2 C7 C8 116.99(17) . . ?
C5 C4 C3 119.74(17) . . ?
C20 C19 C17 110.42(15) . . ?
C13 C14 C15 113.25(16) . . ?
C13 C14 C20 111.84(15) . . ?
C15 C14 C20 110.57(15) . . ?
N1 C5 C4 123.09(17) . . ?
O5 C18 O4 124.53(16) . . ?
O5 C18 C17 117.02(15) . . ?
O4 C18 C17 118.39(15) . . ?
C4 C3 C2 117.06(17) . . ?
C4 C3 C6 122.98(17) . . ?
C2 C3 C6 119.92(17) . . ?
C1 C2 C3 120.07(18) . . ?
C11 C12 C8 121.07(19) . 2_565 ?
N2 C6 C3 112.02(16) . . ?
C12 C11 C10 120.39(18) . . ?
C8 C9 C10 120.85(17) . . ?
C14 C15 C16 112.84(14) . . ?
C17 C16 C15 111.27(16) . . ?

loop_
_geom_bond_atom_site_label_1
_geom_bond_atom_site_label_2
_geom_bond_distance
_geom_bond_site_symmetry_2
_geom_bond_publ_flag
Co1 O4 2.0224(13) 1_455 ?
Co1 O3 2.0227(14) 2_644 ?
Co1 O5 2.0378(13) 2_744 ?
Co1 N1 2.0617(15) . ?
Co1 O2 2.0799(14) . ?
Co1 Co1 2.7346(5) 2_644 ?
N1 C5 1.336(2) . ?
N1 C1 1.339(2) . ?
O3 C13 1.268(2) . ?
O4 C18 1.258(2) . ?
O5 C18 1.255(2) . ?
O2 C13 1.244(2) . ?
C17 C16 1.523(3) . ?
C17 C18 1.525(2) . ?
C17 C19 1.527(2) . ?
O1 C7 1.229(2) . ?
N2 C7 1.345(2) . ?
N2 C6 1.455(3) . ?
C10 C10 1.415(4) 2_565 ?
C10 C9 1.416(3) . ?
C10 C11 1.424(3) . ?
C20 C19 1.525(2) . ?
C20 C14 1.529(3) . ?
C8 C9 1.373(3) . ?
C8 C12 1.413(3) 2_565 ?
C8 C7 1.498(3) . ?
C13 C14 1.522(2) . ?
C1 C2 1.378(3) . ?
C4 C5 1.379(3) . ?
C4 C3 1.383(3) . ?
C14 C15 1.524(3) . ?
C3 C2 1.385(3) . ?
C3 C6 1.505(3) . ?
C12 C11 1.362(3) . ?
C15 C16 1.530(2) . ?
